data_7055471
loop_
_publ_author_name
'Chen, Jing-Lin'
'Guo, Zong-Hao'
'Luo, Yan-Sheng'
'Qiu, Lu'
'He, Li-Hua'
'Liu, Sui-Jun'
'Wen, He-Rui'
'Wang, Jin-Yun'

_publ_section_title
;
 Luminescent monometallic Cu(i) triphenylphosphine complexes based on
 methylated 5-trifluoromethyl-3-(2&#x2032;-pyridyl)-1,2,4-triazole ligands
;
_journal_issue 6
_journal_name_full 'New J. Chem.'
_journal_page_first 5325
_journal_paper_doi 10.1039/C5NJ03529E
_journal_volume 40
_journal_year 2016
_chemical_formula_sum 'C45 H36 Cu F3 N4 P2'
_chemical_formula_weight 815.26
_space_group_crystal_system orthorhombic
_space_group_IT_number 19
_space_group_name_Hall 'P 2ac 2ab'
_space_group_name_H-M_alt 'P 21 21 21'
_symmetry_space_group_name_Hall 'P 2ac 2ab'
_symmetry_space_group_name_H-M 'P 21 21 21'
_atom_sites_solution_hydrogens geom
_audit_creation_method SHELXL-2014/7
_audit_update_record
;
2016-04-05 deposited with the CCDC.
2016-04-11 downloaded from the CCDC.
;
_cell_angle_alpha 90
_cell_angle_beta 90
_cell_angle_gamma 90
_cell_formula_units_Z 4
_cell_length_a 12.1337(7)
_cell_length_b 13.0987(8)
_cell_length_c 25.2928(15)
_cell_measurement_reflns_used 9790
_cell_measurement_temperature 299(2)
_cell_measurement_theta_max 27.21
_cell_measurement_theta_min 2.94
_cell_volume 4019.9(4)
_computing_cell_refinement CrystalClear
_computing_data_collection 'CrystalClear (Rigaku/MSC Inc., 2005)'
_computing_data_reduction CrystalClear
_computing_molecular_graphics 'Bruker SHELXTL'
_computing_publication_material 'Bruker SHELXTL'
_computing_structure_refinement 'SHELXL-2014/7 (Sheldrick, 2014)'
_computing_structure_solution 'SHELXS-97 (Sheldrick, 1990)'
_diffrn_ambient_temperature 299(2)
_diffrn_measured_fraction_theta_full 0.998
_diffrn_measured_fraction_theta_max 0.996
_diffrn_measurement_device_type 'D8 QUEST'
_diffrn_measurement_method '\w scans'
_diffrn_radiation_type MoK\a
_diffrn_radiation_wavelength 0.71073
_diffrn_reflns_av_R_equivalents 0.0442
_diffrn_reflns_av_unetI/netI 0.0387
_diffrn_reflns_Laue_measured_fraction_full 0.998
_diffrn_reflns_Laue_measured_fraction_max 0.996
_diffrn_reflns_limit_h_max 15
_diffrn_reflns_limit_h_min -15
_diffrn_reflns_limit_k_max 16
_diffrn_reflns_limit_k_min -16
_diffrn_reflns_limit_l_max 32
_diffrn_reflns_limit_l_min -32
_diffrn_reflns_number 69807
_diffrn_reflns_point_group_measured_fraction_full 0.998
_diffrn_reflns_point_group_measured_fraction_max 0.997
_diffrn_reflns_theta_full 25.242
_diffrn_reflns_theta_max 27.213
_diffrn_reflns_theta_min 2.942
_diffrn_source 'fine-focus sealed tube'
_exptl_absorpt_coefficient_mu 0.674
_exptl_absorpt_correction_type multi-scan
_exptl_absorpt_process_details CrystalClear
_exptl_crystal_colour colorless
_exptl_crystal_density_diffrn 1.347
_exptl_crystal_description block
_exptl_crystal_F_000 1680
_exptl_crystal_size_max 0.260
_exptl_crystal_size_mid 0.220
_exptl_crystal_size_min 0.210
_exptl_transmission_factor_max 0.871
_exptl_transmission_factor_min 0.844
_refine_diff_density_max 0.576
_refine_diff_density_min -0.326
_refine_diff_density_rms 0.058
_refine_ls_abs_structure_details
;
 Refined as a perfect inversion twin.
;
_refine_ls_abs_structure_Flack 0.5
_refine_ls_extinction_method none
_refine_ls_goodness_of_fit_ref 1.021
_refine_ls_hydrogen_treatment constr
_refine_ls_matrix_type full
_refine_ls_number_parameters 496
_refine_ls_number_reflns 8923
_refine_ls_number_restraints 4
_refine_ls_restrained_S_all 1.041
_refine_ls_R_factor_all 0.0658
_refine_ls_R_factor_gt 0.0477
_refine_ls_shift/su_max 0.000
_refine_ls_shift/su_mean 0.000
_refine_ls_structure_factor_coef Fsqd
_refine_ls_weighting_details 'w=1/[\s^2^(Fo^2^)+(0.0638P)^2^+1.6340P] where P=(Fo^2^+2Fc^2^)/3'
_refine_ls_weighting_scheme calc
_refine_ls_wR_factor_gt 0.1077
_refine_ls_wR_factor_ref 0.1162
_reflns_Friedel_coverage 0.800
_reflns_Friedel_fraction_full 0.999
_reflns_Friedel_fraction_max 0.997
_reflns_number_gt 7295
_reflns_number_total 8923
_reflns_threshold_expression 'I > 2\s(I)'
_cod_data_source_file c5nj03529e2.cif
_cod_data_source_block 1
_cod_depositor_comments
;
The following automatic conversions were performed:

'_exptl_absorpt_correction_type' value 'Multi-scan' changed to
'multi-scan' according to
/usr/data/users/saulius/crontab/automatic-downloads/rss-feeds/RSC/lib/dictionaries/cif_core.dic
dictionary named 'cif_core.dic' version 2.4.2 from 2011-04-26.

Automatic conversion script
Id: cif_fix_values 4268 2015-11-12 08:31:59Z antanas 

 Adding full bibliography for 7055471--7055475.cif.
;
_cod_database_code 7055471
_shelx_shelxl_version_number 2014/7
_shelx_space_group_comment
;
The symmetry employed for this shelxl refinement is uniquely defined
by the following loop, which should always be used as a source of
symmetry information in preference to the above space-group names.
They are only intended as comments.
;
_shelx_estimated_absorpt_t_min 0.844
_shelx_estimated_absorpt_t_max 0.871

loop_
_space_group_symop_operation_xyz
'x, y, z'
'-x+1/2, -y, z+1/2'
'-x, y+1/2, -z+1/2'
'x+1/2, -y+1/2, -z'

loop_
_atom_site_label
_atom_site_type_symbol
_atom_site_fract_x
_atom_site_fract_y
_atom_site_fract_z
_atom_site_U_iso_or_equiv
_atom_site_adp_type
_atom_site_occupancy
_atom_site_site_symmetry_order
_atom_site_calc_flag
_atom_site_refinement_flags_posn
_atom_site_refinement_flags_adp
Cu1 Cu 0.48928(4) 0.49830(4) 0.15380(2) 0.03475(15) Uani 1 1 d . U
P2 P 0.41557(8) 0.38988(9) 0.09243(4) 0.0319(3) Uani 1 1 d . U
P1 P 0.66736(9) 0.53112(8) 0.14284(4) 0.0324(3) Uani 1 1 d . .
N1 N 0.4191(3) 0.4564(3) 0.22752(14) 0.0356(8) Uani 1 1 d . .
C35 C 0.4683(3) 0.4119(4) 0.02584(17) 0.0336(10) Uani 1 1 d . .
N2 N 0.3788(3) 0.6137(3) 0.16218(15) 0.0382(9) Uani 1 1 d . .
N3 N 0.3423(3) 0.6984(3) 0.13656(16) 0.0467(10) Uani 1 1 d . .
C17 C 0.7390(3) 0.4115(4) 0.12944(18) 0.0353(10) Uani 1 1 d . .
C6 C 0.3095(4) 0.5980(3) 0.20238(17) 0.0350(10) Uani 1 1 d . .
C23 C 0.6950(4) 0.6162(4) 0.08716(18) 0.0382(10) Uani 1 1 d . .
C5 C 0.3276(3) 0.5109(3) 0.23722(16) 0.0331(9) Uani 1 1 d . .
C1 C 0.4400(4) 0.3779(4) 0.25971(19) 0.0455(12) Uani 1 1 d . .
H1A H 0.5030 0.3393 0.2536 0.055 Uiso 1 1 calc R U
N4 N 0.2296(3) 0.6668(3) 0.20558(16) 0.0443(10) Uani 1 1 d . .
C40 C 0.5139(4) 0.3365(4) -0.00544(17) 0.0395(10) Uani 1 1 d . .
H40A H 0.5154 0.2694 0.0065 0.047 Uiso 1 1 calc R U
C7 C 0.2549(4) 0.7255(4) 0.1646(2) 0.0474(13) Uani 1 1 d . .
C12 C 0.6993(5) 0.6044(5) 0.24456(19) 0.0516(13) Uani 1 1 d . .
H12A H 0.6245 0.5913 0.2489 0.062 Uiso 1 1 calc R U
C4 C 0.2548(4) 0.4866(4) 0.27805(18) 0.0404(10) Uani 1 1 d . .
H4B H 0.1915 0.5256 0.2830 0.048 Uiso 1 1 calc R U
C30 C 0.3595(4) 0.1832(4) 0.07512(19) 0.0425(11) Uani 1 1 d . .
H30A H 0.3031 0.2077 0.0537 0.051 Uiso 1 1 calc R U
C22 C 0.7808(4) 0.3550(4) 0.1713(2) 0.0453(12) Uani 1 1 d . .
H22A H 0.7838 0.3839 0.2049 0.054 Uiso 1 1 calc R U
C3 C 0.2761(5) 0.4051(4) 0.31118(19) 0.0455(12) Uani 1 1 d . .
C11 C 0.7494(4) 0.5855(4) 0.19657(18) 0.0379(11) Uani 1 1 d . .
C39 C 0.5574(4) 0.3602(5) -0.0545(2) 0.0518(14) Uani 1 1 d . .
H39A H 0.5875 0.3091 -0.0755 0.062 Uiso 1 1 calc R U
C2 C 0.3738(5) 0.3514(4) 0.3011(2) 0.0507(13) Uani 1 1 d . .
H2A H 0.3937 0.2972 0.3229 0.061 Uiso 1 1 calc R U
C24 C 0.6151(4) 0.6884(4) 0.0756(2) 0.0460(12) Uani 1 1 d . .
H24A H 0.5497 0.6895 0.0948 0.055 Uiso 1 1 calc R U
F2 F 0.2288(4) 0.8701(4) 0.1114(2) 0.1158(18) Uani 1 1 d D .
C16 C 0.8612(4) 0.6049(5) 0.1915(2) 0.0576(15) Uani 1 1 d . .
H16A H 0.8959 0.5921 0.1594 0.069 Uiso 1 1 calc R U
C18 C 0.7358(4) 0.3677(4) 0.0794(2) 0.0428(12) Uani 1 1 d . .
H18A H 0.7081 0.4043 0.0508 0.051 Uiso 1 1 calc R U
C25 C 0.6319(6) 0.7584(5) 0.0358(3) 0.0657(17) Uani 1 1 d . .
H25A H 0.5785 0.8074 0.0289 0.079 Uiso 1 1 calc R U
C33 C 0.5236(5) 0.1091(5) 0.1386(3) 0.0682(17) Uani 1 1 d . .
H33A H 0.5796 0.0837 0.1599 0.082 Uiso 1 1 calc R U
C29 C 0.4281(3) 0.2519(4) 0.10088(17) 0.0340(10) Uani 1 1 d . .
C34 C 0.5104(4) 0.2140(4) 0.1329(2) 0.0499(12) Uani 1 1 d . .
H34A H 0.5571 0.2585 0.1508 0.060 Uiso 1 1 calc R U
C38 C 0.5560(5) 0.4586(5) -0.0721(2) 0.0621(17) Uani 1 1 d . .
H38A H 0.5853 0.4742 -0.1051 0.075 Uiso 1 1 calc R U
C37 C 0.5119(6) 0.5345(5) -0.0414(2) 0.0629(16) Uani 1 1 d . .
H37A H 0.5111 0.6015 -0.0536 0.075 Uiso 1 1 calc R U
C13 C 0.7607(6) 0.6428(6) 0.2861(2) 0.075(2) Uani 1 1 d . .
H13A H 0.7265 0.6565 0.3183 0.090 Uiso 1 1 calc R U
C32 C 0.4546(6) 0.0431(5) 0.1129(3) 0.0686(17) Uani 1 1 d . .
H32A H 0.4631 -0.0270 0.1175 0.082 Uiso 1 1 calc R U
C15 C 0.9218(5) 0.6426(5) 0.2332(3) 0.0690(18) Uani 1 1 d . .
H15A H 0.9966 0.6558 0.2293 0.083 Uiso 1 1 calc R U
C36 C 0.4686(4) 0.5113(4) 0.00745(19) 0.0473(11) Uani 1 1 d . .
H36A H 0.4394 0.5631 0.0283 0.057 Uiso 1 1 calc R U
C28 C 0.7893(5) 0.6162(5) 0.0569(2) 0.0582(15) Uani 1 1 d . .
H28A H 0.8439 0.5682 0.0637 0.070 Uiso 1 1 calc R U
C31 C 0.3732(5) 0.0796(4) 0.0807(2) 0.0567(14) Uani 1 1 d . .
H31A H 0.3274 0.0346 0.0627 0.068 Uiso 1 1 calc R U
C14 C 0.8704(6) 0.6606(6) 0.2805(3) 0.0728(19) Uani 1 1 d . .
H14A H 0.9109 0.6851 0.3090 0.087 Uiso 1 1 calc R U
C26 C 0.7268(6) 0.7566(6) 0.0063(3) 0.0729(19) Uani 1 1 d . .
H26A H 0.7372 0.8038 -0.0207 0.087 Uiso 1 1 calc R U
C20 C 0.8141(5) 0.2145(5) 0.1145(3) 0.0636(17) Uani 1 1 d . .
H20A H 0.8387 0.1480 0.1094 0.076 Uiso 1 1 calc R U
C21 C 0.8179(4) 0.2567(4) 0.1637(3) 0.0577(15) Uani 1 1 d . .
H21A H 0.8454 0.2192 0.1921 0.069 Uiso 1 1 calc R U
C19 C 0.7746(5) 0.2686(5) 0.0725(2) 0.0558(14) Uani 1 1 d . .
H19A H 0.7735 0.2391 0.0391 0.067 Uiso 1 1 calc R U
C8 C 0.1891(5) 0.8117(5) 0.1497(2) 0.085(2) Uani 1 1 d D .
F1 F 0.0894(4) 0.7876(5) 0.1297(3) 0.188(4) Uani 1 1 d D .
C9 C 0.1992(6) 0.3775(5) 0.3546(3) 0.078(2) Uani 1 1 d . .
H9A H 0.2274 0.3193 0.3733 0.116 Uiso 1 1 calc R U
H9B H 0.1924 0.4341 0.3785 0.116 Uiso 1 1 calc R U
H9C H 0.1282 0.3614 0.3401 0.116 Uiso 1 1 calc R U
C41 C 0.2665(4) 0.4053(4) 0.0854(2) 0.0413(11) Uani 1 1 d . .
C46 C 0.2039(4) 0.3919(5) 0.1312(3) 0.0571(15) Uani 1 1 d . .
H46A H 0.2389 0.3774 0.1631 0.068 Uiso 1 1 calc R U
C42 C 0.2141(4) 0.4306(4) 0.0391(2) 0.0550(14) Uani 1 1 d . .
H42A H 0.2549 0.4418 0.0085 0.066 Uiso 1 1 calc R U
F3 F 0.1568(9) 0.8696(6) 0.1892(2) 0.223(5) Uani 1 1 d D .
C27 C 0.8045(6) 0.6861(6) 0.0166(3) 0.0734(19) Uani 1 1 d . .
H27A H 0.8687 0.6843 -0.0035 0.088 Uiso 1 1 calc R U
C45 C 0.0921(5) 0.3999(6) 0.1296(4) 0.079(2) Uani 1 1 d . .
H45A H 0.0512 0.3891 0.1602 0.095 Uiso 1 1 calc R U
C44 C 0.0399(5) 0.4234(5) 0.0839(5) 0.094(3) Uani 1 1 d . .
H44A H -0.0366 0.4289 0.0834 0.113 Uiso 1 1 calc R U
C43 C 0.0996(6) 0.4395(5) 0.0381(4) 0.085(2) Uani 1 1 d . .
H43A H 0.0636 0.4561 0.0068 0.102 Uiso 1 1 calc R U

loop_
_atom_site_aniso_label
_atom_site_aniso_U_11
_atom_site_aniso_U_22
_atom_site_aniso_U_33
_atom_site_aniso_U_23
_atom_site_aniso_U_13
_atom_site_aniso_U_12
Cu1 0.0268(2) 0.0424(3) 0.0350(3) -0.0016(2) 0.00369(19) 0.0034(2)
P2 0.0239(5) 0.0402(6) 0.0316(6) 0.0011(5) -0.0003(4) -0.0005(4)
P1 0.0262(5) 0.0381(6) 0.0329(6) -0.0047(5) 0.0020(4) 0.0009(4)
N1 0.039(2) 0.037(2) 0.0309(19) -0.0002(16) 0.0020(16) 0.0042(16)
C35 0.028(2) 0.042(3) 0.031(2) 0.003(2) -0.0040(17) -0.0058(18)
N2 0.0398(19) 0.038(2) 0.037(2) 0.0070(18) 0.0052(17) 0.0093(16)
N3 0.047(2) 0.048(2) 0.044(2) 0.0175(19) 0.0072(19) 0.014(2)
C17 0.025(2) 0.041(3) 0.039(2) -0.004(2) 0.0069(18) -0.0013(18)
C6 0.035(2) 0.036(2) 0.034(2) 0.001(2) 0.0052(18) 0.0055(19)
C23 0.038(2) 0.040(3) 0.037(2) -0.005(2) -0.0015(19) -0.006(2)
C5 0.036(2) 0.033(2) 0.0301(19) -0.0016(19) 0.0008(16) 0.003(2)
C1 0.054(3) 0.042(3) 0.041(3) 0.008(2) 0.001(2) 0.015(2)
N4 0.044(2) 0.045(2) 0.043(2) 0.006(2) 0.0097(18) 0.0158(19)
C40 0.035(2) 0.047(3) 0.036(2) 0.000(2) 0.0023(19) -0.005(2)
C7 0.050(3) 0.047(3) 0.045(3) 0.013(2) 0.008(2) 0.018(2)
C12 0.047(3) 0.066(3) 0.042(3) -0.014(3) 0.005(2) -0.003(3)
C4 0.041(2) 0.037(3) 0.043(2) 0.000(2) 0.0105(18) 0.003(2)
C30 0.041(3) 0.044(3) 0.043(3) 0.006(2) 0.000(2) -0.002(2)
C22 0.044(3) 0.052(3) 0.040(3) 0.004(2) 0.001(2) 0.004(2)
C3 0.063(3) 0.038(3) 0.035(2) 0.005(2) 0.010(2) -0.004(2)
C11 0.036(2) 0.043(3) 0.035(2) -0.005(2) -0.0035(18) -0.0012(19)
C39 0.049(3) 0.063(4) 0.044(3) -0.011(3) 0.007(2) -0.013(3)
C2 0.072(4) 0.037(3) 0.043(3) 0.012(2) 0.006(3) 0.007(2)
C24 0.041(3) 0.046(3) 0.051(3) -0.001(2) -0.006(2) -0.004(2)
F2 0.110(4) 0.089(3) 0.148(4) 0.071(3) 0.030(3) 0.050(3)
C16 0.041(3) 0.082(4) 0.050(3) -0.016(3) 0.003(2) -0.010(3)
C18 0.036(2) 0.048(3) 0.045(3) -0.007(2) 0.006(2) 0.001(2)
C25 0.068(4) 0.055(4) 0.074(4) 0.016(3) -0.014(3) -0.002(3)
C33 0.056(3) 0.068(4) 0.081(4) 0.028(3) -0.010(3) 0.018(3)
C29 0.029(2) 0.043(3) 0.029(2) 0.006(2) 0.0065(18) -0.0006(19)
C34 0.035(2) 0.059(3) 0.056(3) 0.013(2) -0.005(2) 0.003(2)
C38 0.072(4) 0.076(4) 0.038(3) 0.004(3) 0.009(3) -0.035(3)
C37 0.083(4) 0.052(3) 0.054(3) 0.015(3) -0.002(3) -0.025(3)
C13 0.081(5) 0.100(5) 0.044(3) -0.026(4) 0.001(3) -0.009(4)
C32 0.075(4) 0.047(3) 0.084(4) 0.015(3) 0.013(3) 0.007(3)
C15 0.049(3) 0.090(5) 0.068(4) -0.012(4) -0.008(3) -0.023(3)
C36 0.055(3) 0.043(3) 0.044(3) 0.002(2) 0.000(2) -0.010(2)
C28 0.048(3) 0.066(4) 0.061(3) 0.011(3) 0.010(3) 0.007(3)
C31 0.064(3) 0.047(3) 0.059(3) 0.005(3) 0.006(3) -0.008(3)
C14 0.079(5) 0.085(5) 0.054(4) -0.020(3) -0.016(3) -0.019(4)
C26 0.088(5) 0.068(4) 0.062(4) 0.020(3) -0.005(4) -0.020(4)
C20 0.055(3) 0.045(3) 0.090(5) -0.002(3) 0.022(3) 0.013(3)
C21 0.044(3) 0.054(3) 0.075(4) 0.015(3) 0.005(3) 0.013(2)
C19 0.057(3) 0.054(3) 0.056(3) -0.015(3) 0.016(3) 0.002(3)
C8 0.091(5) 0.089(5) 0.076(5) 0.033(4) 0.030(4) 0.053(4)
F1 0.082(4) 0.191(7) 0.292(9) 0.147(7) 0.002(5) 0.059(4)
C9 0.087(5) 0.075(4) 0.071(4) 0.027(4) 0.029(4) -0.001(4)
C41 0.029(2) 0.034(3) 0.060(3) -0.009(2) -0.002(2) -0.0014(18)
C46 0.036(3) 0.060(3) 0.075(4) -0.016(3) 0.011(3) -0.006(2)
C42 0.041(3) 0.052(3) 0.072(4) 0.003(3) -0.018(3) 0.003(2)
F3 0.393(13) 0.173(6) 0.104(4) 0.002(4) 0.002(6) 0.222(8)
C27 0.070(4) 0.087(5) 0.063(4) 0.016(4) 0.026(3) -0.015(4)
C45 0.033(3) 0.079(5) 0.126(6) -0.023(5) 0.023(4) -0.005(3)
C44 0.028(3) 0.060(4) 0.195(10) -0.008(5) 0.008(5) 0.003(3)
C43 0.056(4) 0.063(4) 0.136(7) 0.007(4) -0.049(5) 0.007(3)

loop_
_atom_type_symbol
_atom_type_description
_atom_type_scat_dispersion_real
_atom_type_scat_dispersion_imag
_atom_type_scat_source
C C 0.0033 0.0016 'International Tables Vol C Tables 4.2.6.8 and 6.1.1.4'
H H 0.0000 0.0000 'International Tables Vol C Tables 4.2.6.8 and 6.1.1.4'
N N 0.0061 0.0033 'International Tables Vol C Tables 4.2.6.8 and 6.1.1.4'
F F 0.0171 0.0103 'International Tables Vol C Tables 4.2.6.8 and 6.1.1.4'
P P 0.1023 0.0942 'International Tables Vol C Tables 4.2.6.8 and 6.1.1.4'
Cu Cu 0.3201 1.2651 'International Tables Vol C Tables 4.2.6.8 and 6.1.1.4'

loop_
_geom_angle_atom_site_label_1
_geom_angle_atom_site_label_2
_geom_angle_atom_site_label_3
_geom_angle
N2 Cu1 N1 80.58(15)
N2 Cu1 P1 120.73(12)
N1 Cu1 P1 123.36(11)
N2 Cu1 P2 105.97(12)
N1 Cu1 P2 106.19(11)
P1 Cu1 P2 114.60(4)
C35 P2 C29 103.6(2)
C35 P2 C41 103.9(2)
C29 P2 C41 101.7(2)
C35 P2 Cu1 113.05(14)
C29 P2 Cu1 120.18(15)
C41 P2 Cu1 112.61(16)
C17 P1 C23 107.0(2)
C17 P1 C11 102.3(2)
C23 P1 C11 103.6(2)
C17 P1 Cu1 108.70(14)
C23 P1 Cu1 113.14(15)
C11 P1 Cu1 120.83(15)
C1 N1 C5 117.0(4)
C1 N1 Cu1 131.2(3)
C5 N1 Cu1 110.7(3)
C40 C35 C36 118.7(4)
C40 C35 P2 123.8(4)
C36 C35 P2 117.4(4)
C6 N2 N3 106.5(4)
C6 N2 Cu1 112.3(3)
N3 N2 Cu1 140.6(3)
C7 N3 N2 103.0(4)
C22 C17 C18 119.0(5)
C22 C17 P1 119.4(3)
C18 C17 P1 120.7(4)
N4 C6 N2 113.7(4)
N4 C6 C5 127.3(4)
N2 C6 C5 119.1(4)
N4 C6 C7 39.9(3)
N2 C6 C7 73.8(3)
C5 C6 C7 167.2(4)
C28 C23 C24 117.6(5)
C28 C23 P1 125.6(4)
C24 C23 P1 116.8(4)
N1 C5 C4 122.5(4)
N1 C5 C6 115.5(4)
C4 C5 C6 122.0(4)
N1 C1 C2 123.5(5)
N1 C1 H1A 118.2
C2 C1 H1A 118.2
C6 N4 C7 100.2(4)
C35 C40 C39 120.4(5)
C35 C40 H40A 119.8
C39 C40 H40A 119.8
N3 C7 N4 116.6(4)
N3 C7 C8 121.1(5)
N4 C7 C8 122.2(4)
N3 C7 C6 76.8(3)
N4 C7 C6 39.9(2)
C8 C7 C6 162.0(4)
C11 C12 C13 119.8(5)
C11 C12 H12A 120.1
C13 C12 H12A 120.1
C3 C4 C5 120.4(4)
C3 C4 H4B 119.8
C5 C4 H4B 119.8
C31 C30 C29 121.2(5)
C31 C30 H30A 119.4
C29 C30 H30A 119.4
C21 C22 C17 120.8(5)
C21 C22 H22A 119.6
C17 C22 H22A 119.6
C4 C3 C2 115.8(4)
C4 C3 C9 121.2(5)
C2 C3 C9 122.9(5)
C12 C11 C16 118.7(5)
C12 C11 P1 118.9(4)
C16 C11 P1 122.4(4)
C38 C39 C40 120.0(5)
C38 C39 H39A 120.0
C40 C39 H39A 120.0
C1 C2 C3 120.7(5)
C1 C2 H2A 119.7
C3 C2 H2A 119.7
C25 C24 C23 120.3(5)
C25 C24 H24A 119.8
C23 C24 H24A 119.8
C15 C16 C11 121.2(5)
C15 C16 H16A 119.4
C11 C16 H16A 119.4
C17 C18 C19 119.3(5)
C17 C18 H18A 120.4
C19 C18 H18A 120.4
C26 C25 C24 120.8(6)
C26 C25 H25A 119.6
C24 C25 H25A 119.6
C32 C33 C34 120.4(5)
C32 C33 H33A 119.8
C34 C33 H33A 119.8
C34 C29 C30 118.5(5)
C34 C29 P2 119.1(4)
C30 C29 P2 122.4(4)
C29 C34 C33 120.0(5)
C29 C34 H34A 120.0
C33 C34 H34A 120.0
C39 C38 C37 120.5(5)
C39 C38 H38A 119.8
C37 C38 H38A 119.8
C38 C37 C36 119.7(5)
C38 C37 H37A 120.1
C36 C37 H37A 120.1
C14 C13 C12 120.7(6)
C14 C13 H13A 119.7
C12 C13 H13A 119.7
C31 C32 C33 120.2(6)
C31 C32 H32A 119.9
C33 C32 H32A 119.9
C14 C15 C16 119.1(6)
C14 C15 H15A 120.4
C16 C15 H15A 120.4
C37 C36 C35 120.7(5)
C37 C36 H36A 119.6
C35 C36 H36A 119.6
C23 C28 C27 121.5(6)
C23 C28 H28A 119.3
C27 C28 H28A 119.3
C32 C31 C30 119.7(6)
C32 C31 H31A 120.2
C30 C31 H31A 120.2
C13 C14 C15 120.6(6)
C13 C14 H14A 119.7
C15 C14 H14A 119.7
C27 C26 C25 119.6(6)
C27 C26 H26A 120.2
C25 C26 H26A 120.2
C19 C20 C21 120.8(5)
C19 C20 H20A 119.6
C21 C20 H20A 119.6
C20 C21 C22 119.7(5)
C20 C21 H21A 120.2
C22 C21 H21A 120.2
C20 C19 C18 120.5(5)
C20 C19 H19A 119.8
C18 C19 H19A 119.8
F3 C8 F2 109.3(6)
F3 C8 F1 98.7(7)
F2 C8 F1 100.9(6)
F3 C8 C7 114.8(5)
F2 C8 C7 116.4(5)
F1 C8 C7 114.5(5)
C3 C9 H9A 109.5
C3 C9 H9B 109.5
H9A C9 H9B 109.5
C3 C9 H9C 109.5
H9A C9 H9C 109.5
H9B C9 H9C 109.5
C42 C41 C46 119.1(5)
C42 C41 P2 124.6(4)
C46 C41 P2 116.3(4)
C45 C46 C41 120.4(7)
C45 C46 H46A 119.8
C41 C46 H46A 119.8
C41 C42 C43 119.8(7)
C41 C42 H42A 120.1
C43 C42 H42A 120.1
C26 C27 C28 120.2(6)
C26 C27 H27A 119.9
C28 C27 H27A 119.9
C44 C45 C46 120.7(7)
C44 C45 H45A 119.6
C46 C45 H45A 119.6
C45 C44 C43 120.3(6)
C45 C44 H44A 119.9
C43 C44 H44A 119.9
C44 C43 C42 119.6(7)
C44 C43 H43A 120.2
C42 C43 H43A 120.2

loop_
_geom_bond_atom_site_label_1
_geom_bond_atom_site_label_2
_geom_bond_distance
Cu1 N2 2.032(4)
Cu1 N1 2.122(4)
Cu1 P1 2.2206(12)
Cu1 P2 2.2861(13)
P2 C35 1.824(4)
P2 C29 1.826(5)
P2 C41 1.828(5)
P1 C17 1.823(5)
P1 C23 1.827(5)
P1 C11 1.829(5)
N1 C1 1.335(6)
N1 C5 1.343(5)
C35 C40 1.381(7)
C35 C36 1.383(7)
N2 C6 1.336(6)
N2 N3 1.359(5)
N3 C7 1.324(6)
C17 C22 1.388(7)
C17 C18 1.391(7)
C6 N4 1.326(6)
C6 C5 1.458(6)
C6 C7 2.035(6)
C23 C28 1.377(7)
C23 C24 1.386(7)
C5 C4 1.396(6)
C1 C2 1.365(7)
C1 H1A 0.9300
N4 C7 1.327(6)
C40 C39 1.384(7)
C40 H40A 0.9300
C7 C8 1.433(7)
C12 C11 1.380(7)
C12 C13 1.383(8)
C12 H12A 0.9300
C4 C3 1.382(7)
C4 H4B 0.9300
C30 C31 1.374(8)
C30 C29 1.388(7)
C30 H30A 0.9300
C22 C21 1.378(7)
C22 H22A 0.9300
C3 C2 1.401(8)
C3 C9 1.486(7)
C11 C16 1.385(7)
C39 C38 1.362(9)
C39 H39A 0.9300
C2 H2A 0.9300
C24 C25 1.376(8)
C24 H24A 0.9300
F2 C8 1.324(5)
C16 C15 1.377(8)
C16 H16A 0.9300
C18 C19 1.392(8)
C18 H18A 0.9300
C25 C26 1.372(9)
C25 H25A 0.9300
C33 C32 1.367(9)
C33 C34 1.390(8)
C33 H33A 0.9300
C29 C34 1.379(6)
C34 H34A 0.9300
C38 C37 1.370(9)
C38 H38A 0.9300
C37 C36 1.377(7)
C37 H37A 0.9300
C13 C14 1.359(9)
C13 H13A 0.9300
C32 C31 1.367(9)
C32 H32A 0.9300
C15 C14 1.369(9)
C15 H15A 0.9300
C36 H36A 0.9300
C28 C27 1.382(8)
C28 H28A 0.9300
C31 H31A 0.9300
C14 H14A 0.9300
C26 C27 1.346(10)
C26 H26A 0.9300
C20 C19 1.363(9)
C20 C21 1.363(9)
C20 H20A 0.9300
C21 H21A 0.9300
C19 H19A 0.9300
C8 F3 1.314(5)
C8 F1 1.348(6)
C9 H9A 0.9600
C9 H9B 0.9600
C9 H9C 0.9600
C41 C42 1.374(7)
C41 C46 1.397(7)
C46 C45 1.361(8)
C46 H46A 0.9300
C42 C43 1.395(9)
C42 H42A 0.9300
C27 H27A 0.9300
C45 C44 1.353(12)
C45 H45A 0.9300
C44 C43 1.384(12)
C44 H44A 0.9300
C43 H43A 0.9300

loop_
_geom_torsion_atom_site_label_1
_geom_torsion_atom_site_label_2
_geom_torsion_atom_site_label_3
_geom_torsion_atom_site_label_4
_geom_torsion
C29 P2 C35 C40 -4.9(4)
C41 P2 C35 C40 -110.8(4)
Cu1 P2 C35 C40 126.8(3)
C29 P2 C35 C36 179.5(4)
C41 P2 C35 C36 73.6(4)
Cu1 P2 C35 C36 -48.8(4)
C6 N2 N3 C7 0.7(5)
Cu1 N2 N3 C7 170.7(4)
C23 P1 C17 C22 147.5(4)
C11 P1 C17 C22 38.9(4)
Cu1 P1 C17 C22 -90.0(4)
C23 P1 C17 C18 -43.6(4)
C11 P1 C17 C18 -152.2(4)
Cu1 P1 C17 C18 78.9(4)
N3 N2 C6 N4 -0.5(6)
Cu1 N2 C6 N4 -173.6(3)
N3 N2 C6 C5 179.7(4)
Cu1 N2 C6 C5 6.5(5)
N3 N2 C6 C7 -0.5(3)
Cu1 N2 C6 C7 -173.6(3)
C17 P1 C23 C28 -30.5(5)
C11 P1 C23 C28 77.2(5)
Cu1 P1 C23 C28 -150.2(4)
C17 P1 C23 C24 151.3(4)
C11 P1 C23 C24 -101.1(4)
Cu1 P1 C23 C24 31.5(4)
C1 N1 C5 C4 -1.6(6)
Cu1 N1 C5 C4 168.4(4)
C1 N1 C5 C6 178.0(4)
Cu1 N1 C5 C6 -12.0(5)
N4 C6 C5 N1 -175.7(5)
N2 C6 C5 N1 4.2(6)
C7 C6 C5 N1 -175.4(16)
N4 C6 C5 C4 3.9(7)
N2 C6 C5 C4 -176.2(4)
C7 C6 C5 C4 4(2)
C5 N1 C1 C2 0.0(7)
Cu1 N1 C1 C2 -167.5(4)
N2 C6 N4 C7 0.0(6)
C5 C6 N4 C7 179.9(5)
C36 C35 C40 C39 -1.0(7)
P2 C35 C40 C39 -176.6(4)
N2 N3 C7 N4 -0.8(6)
N2 N3 C7 C8 -178.2(5)
N2 N3 C7 C6 -0.4(3)
C6 N4 C7 N3 0.5(6)
C6 N4 C7 C8 177.9(6)
N1 C5 C4 C3 1.3(7)
C6 C5 C4 C3 -178.3(4)
C18 C17 C22 C21 -0.5(7)
P1 C17 C22 C21 168.6(4)
C5 C4 C3 C2 0.6(7)
C5 C4 C3 C9 -179.6(5)
C13 C12 C11 C16 0.6(9)
C13 C12 C11 P1 178.2(5)
C17 P1 C11 C12 -119.7(4)
C23 P1 C11 C12 129.1(4)
Cu1 P1 C11 C12 1.1(5)
C17 P1 C11 C16 57.7(5)
C23 P1 C11 C16 -53.5(5)
Cu1 P1 C11 C16 178.5(4)
C35 C40 C39 C38 0.5(8)
N1 C1 C2 C3 1.9(9)
C4 C3 C2 C1 -2.1(8)
C9 C3 C2 C1 178.0(6)
C28 C23 C24 C25 -1.4(8)
P1 C23 C24 C25 177.0(4)
C12 C11 C16 C15 -0.3(10)
P1 C11 C16 C15 -177.8(5)
C22 C17 C18 C19 0.0(7)
P1 C17 C18 C19 -169.0(4)
C23 C24 C25 C26 1.5(9)
C31 C30 C29 C34 -0.7(7)
C31 C30 C29 P2 177.6(4)
C35 P2 C29 C34 105.8(4)
C41 P2 C29 C34 -146.6(4)
Cu1 P2 C29 C34 -21.5(4)
C35 P2 C29 C30 -72.5(4)
C41 P2 C29 C30 35.1(4)
Cu1 P2 C29 C30 160.2(3)
C30 C29 C34 C33 0.4(7)
P2 C29 C34 C33 -177.9(4)
C32 C33 C34 C29 -0.7(9)
C40 C39 C38 C37 0.0(9)
C39 C38 C37 C36 0.0(9)
C11 C12 C13 C14 -1.1(11)
C34 C33 C32 C31 1.2(10)
C11 C16 C15 C14 0.5(11)
C38 C37 C36 C35 -0.6(9)
C40 C35 C36 C37 1.1(7)
P2 C35 C36 C37 177.0(4)
C24 C23 C28 C27 0.5(9)
P1 C23 C28 C27 -177.7(5)
C33 C32 C31 C30 -1.5(9)
C29 C30 C31 C32 1.2(8)
C12 C13 C14 C15 1.3(12)
C16 C15 C14 C13 -0.9(12)
C24 C25 C26 C27 -0.6(10)
C19 C20 C21 C22 0.4(9)
C17 C22 C21 C20 0.4(8)
C21 C20 C19 C18 -0.9(9)
C17 C18 C19 C20 0.8(8)
N3 C7 C8 F3 -138.7(8)
N4 C7 C8 F3 44.0(10)
C6 C7 C8 F3 48.4(19)
N3 C7 C8 F2 -9.2(9)
N4 C7 C8 F2 173.5(6)
C6 C7 C8 F2 177.9(13)
N3 C7 C8 F1 108.0(7)
N4 C7 C8 F1 -69.3(8)
C6 C7 C8 F1 -64.9(17)
C35 P2 C41 C42 -1.6(5)
C29 P2 C41 C42 -109.0(5)
Cu1 P2 C41 C42 121.0(4)
C35 P2 C41 C46 179.7(4)
C29 P2 C41 C46 72.4(4)
Cu1 P2 C41 C46 -57.6(4)
C42 C41 C46 C45 2.6(9)
P2 C41 C46 C45 -178.7(5)
C46 C41 C42 C43 -1.9(8)
P2 C41 C42 C43 179.4(5)
C25 C26 C27 C28 -0.3(11)
C23 C28 C27 C26 0.3(10)
C41 C46 C45 C44 -1.7(11)
C46 C45 C44 C43 0.2(11)
C45 C44 C43 C42 0.4(11)
C41 C42 C43 C44 0.5(10)
